data_1511778
loop_
_publ_author_name
'Meylemans, Heather A.'
'Harvey, Benjamin G.'
'Reams, Josiah T.'
'Guenthner, Andrew J.'
'Cambrea, Lee R.'
'Groshens, Thomas J.'
'Baldwin, Lawrence C.'
'Garrison, Michael D.'
'Mabry, Joseph M.'

_publ_section_title
;
 Synthesis, characterization, and cure chemistry of renewable bis(cyanate)
 esters derived from 2-methoxy-4-methylphenol.
;
_journal_issue 3
_journal_name_full Biomacromolecules
_journal_page_first 771
_journal_page_last 780
_journal_paper_doi 10.1021/bm3018438
_journal_volume 14
_journal_year 2013
_chemical_formula_moiety 'C19 H18 N2 O4'
_chemical_formula_sum 'C19 H18 N2 O4'
_chemical_formula_weight 338.35
_chemical_melting_point 396(1)
_chemical_name_systematic
;
bis(5-cyanato-4-methoxy-
2-methylphenyl)methane
;
_space_group_crystal_system monoclinic
_space_group_IT_number 15
_space_group_name_Hall '-C 2yc'
_space_group_name_H-M_alt 'C 1 2/c 1'
_symmetry_space_group_name_Hall '-C 2yc'
_symmetry_space_group_name_H-M 'C 1 2/c 1'
_atom_sites_solution_hydrogens geom
_atom_sites_solution_primary direct
_atom_sites_solution_secondary difmap
_cell_angle_alpha 90
_cell_angle_beta 112.4460(10)
_cell_angle_gamma 90
_cell_formula_units_Z 4
_cell_length_a 17.5687(12)
_cell_length_b 4.7770(3)
_cell_length_c 22.8294(16)
_cell_measurement_reflns_used 899
_cell_measurement_temperature 296.(2)
_cell_measurement_theta_max 26.5088
_cell_measurement_theta_min 1.9204
_cell_volume 1770.8(2)
_computing_cell_refinement 'APEX2 v2011.4-1 (Bruker AXS)'
_computing_data_collection 'Bruker Instrument Service v2011.4.0.0'
_computing_data_reduction 'SAINT V7.68A (Bruker AXS, 2009)'
_computing_structure_refinement 'SHELXL-97 (Sheldrick, 2008)'
_computing_structure_solution 'SHELXS-97 (Sheldrick, 2008)'
_diffrn_ambient_temperature 296.(2)
_diffrn_detector_area_resol_mean 8.3333
_diffrn_measured_fraction_theta_full 1.000
_diffrn_measured_fraction_theta_max 1.000
_diffrn_measurement_device_type 'Bruker SMART APEX II'
_diffrn_measurement_method 'profile data from Omega scans'
_diffrn_radiation_type 'Mo K\a'
_diffrn_radiation_wavelength 0.71073
_diffrn_reflns_av_R_equivalents 0.0430
_diffrn_reflns_av_sigmaI/netI 0.0280
_diffrn_reflns_limit_h_max 20
_diffrn_reflns_limit_h_min -20
_diffrn_reflns_limit_k_max 5
_diffrn_reflns_limit_k_min -5
_diffrn_reflns_limit_l_max 27
_diffrn_reflns_limit_l_min -27
_diffrn_reflns_number 9088
_diffrn_reflns_theta_full 24.99
_diffrn_reflns_theta_max 24.99
_diffrn_reflns_theta_min 1.93
_diffrn_source_type 'sealed X-ray tube'
_exptl_absorpt_coefficient_mu 0.090
_exptl_absorpt_correction_T_max 0.99
_exptl_absorpt_correction_T_min 0.92
_exptl_absorpt_correction_type multi-scan
_exptl_absorpt_process_details 'SADABS V2008/1 (Bruker AXS)'
_exptl_crystal_colour 'clear colourless'
_exptl_crystal_density_diffrn 1.269
_exptl_crystal_density_method 'not measured'
_exptl_crystal_description Plate
_exptl_crystal_F_000 712
_exptl_crystal_size_max 0.210
_exptl_crystal_size_mid 0.180
_exptl_crystal_size_min 0.080
_refine_diff_density_max 0.124
_refine_diff_density_min -0.109
_refine_ls_extinction_coef 0.0023(6)
_refine_ls_extinction_method SHELXL
_refine_ls_goodness_of_fit_ref 1.011
_refine_ls_hydrogen_treatment mixed
_refine_ls_matrix_type full
_refine_ls_number_parameters 127
_refine_ls_number_reflns 1563
_refine_ls_number_restraints 0
_refine_ls_restrained_S_all 1.011
_refine_ls_R_factor_all 0.0789
_refine_ls_R_factor_gt 0.0415
_refine_ls_shift/su_max 0.000
_refine_ls_shift/su_mean 0.000
_refine_ls_structure_factor_coef Fsqd
_refine_ls_weighting_details 'calc w=1/[\s^2^(Fo^2^)+(0.0420P)^2^+0.8982P] where P=(Fo^2^+2Fc^2^)/3'
_refine_ls_weighting_scheme calc
_refine_ls_wR_factor_gt 0.0917
_refine_ls_wR_factor_ref 0.1123
_reflns_number_gt 953
_reflns_number_total 1563
_reflns_threshold_expression >2sigma(I)
_cod_data_source_file bm3018438_si_002.cif
_cod_data_source_block Compound_2
_cod_database_code 1511778

loop_
_space_group_symop_operation_xyz
'x, y, z'
'-x, y, -z+1/2'
'x+1/2, y+1/2, z'
'-x+1/2, y+1/2, -z+1/2'
'-x, -y, -z'
'x, -y, z-1/2'
'-x+1/2, -y+1/2, -z'
'x+1/2, -y+1/2, z-1/2'

loop_
_atom_site_type_symbol
_atom_site_label
_atom_site_fract_x
_atom_site_fract_y
_atom_site_fract_z
_atom_site_U_iso_or_equiv
_atom_site_adp_type
_atom_site_calc_flag
_atom_site_refinement_flags
_atom_site_occupancy
O O1 0.78190(8) 0.4937(3) 0.55629(7) 0.0654(5) Uani d . 1
O O2 0.93638(9) 0.4812(4) 0.57438(7) 0.0753(5) Uani d . 1
N N1 1.08073(15) 0.5607(6) 0.60143(13) 0.1206(10) Uani d . 1
C C10 0.69610(12) 0.5152(6) 0.54500(11) 0.0748(7) Uani d . 1
H H7 0.6707 0.3347 0.5337 0.112 Uiso calc R 1
H H9 0.6702 0.6447 0.511 0.112 Uiso calc R 1
H H8 0.6899 0.5806 0.5827 0.112 Uiso calc R 1
C C6 0.82798(12) 0.3188(4) 0.60309(9) 0.0513(5) Uani d . 1
C C7 0.80049(13) 0.1524(5) 0.64023(10) 0.0537(6) Uani d . 1
H H2 0.7427(12) 0.153(4) 0.6332(9) 0.064 Uiso d . 1
C C2 0.85384(13) -0.0179(4) 0.68831(9) 0.0532(6) Uani d . 1
C C3 0.93710(13) -0.0241(4) 0.69869(9) 0.0531(6) Uani d . 1
C C8 1.0 -0.1998(7) 0.75 0.0668(9) Uani d S 1
C C4 0.96494(13) 0.1420(5) 0.66074(10) 0.0557(6) Uani d . 1
H H3 1.0227(13) 0.142(4) 0.6660(9) 0.067 Uiso d . 1
C C5 0.91113(12) 0.3075(5) 0.61471(9) 0.0537(6) Uani d . 1
C C9 1.01327(16) 0.5181(6) 0.58928(11) 0.0753(7) Uani d . 1
C C1 0.81794(14) -0.1891(5) 0.72707(11) 0.0732(7) Uani d . 1
H H5 0.8319 -0.3826 0.7257 0.11 Uiso calc R 1
H H6 0.7591 -0.1687 0.71 0.11 Uiso calc R 1
H H4 0.8399 -0.1249 0.7702 0.11 Uiso calc R 1
H H1 1.0290(13) -0.318(5) 0.7297(10) 0.082(7) Uiso d . 1

loop_
_atom_site_aniso_label
_atom_site_aniso_U_11
_atom_site_aniso_U_22
_atom_site_aniso_U_33
_atom_site_aniso_U_12
_atom_site_aniso_U_13
_atom_site_aniso_U_23
O1 0.0488(9) 0.0733(11) 0.0682(10) 0.0018(8) 0.0158(7) 0.0154(9)
O2 0.0518(10) 0.0994(13) 0.0722(11) -0.0094(9) 0.0209(8) 0.0258(10)
N1 0.0691(15) 0.166(3) 0.134(2) -0.0191(17) 0.0460(15) 0.029(2)
C10 0.0514(14) 0.0875(19) 0.0786(17) 0.0073(13) 0.0170(12) 0.0131(15)
C6 0.0482(12) 0.0514(13) 0.0501(12) -0.0022(10) 0.0141(10) -0.0005(11)
C7 0.0498(12) 0.0556(13) 0.0567(13) -0.0067(11) 0.0216(11) -0.0051(11)
C2 0.0625(13) 0.0471(12) 0.0511(12) -0.0082(11) 0.0230(11) -0.0067(11)
C3 0.0603(13) 0.0450(12) 0.0479(12) -0.0035(10) 0.0139(10) -0.0034(10)
C8 0.074(2) 0.051(2) 0.064(2) 0 0.0140(19) 0
C4 0.0463(12) 0.0593(14) 0.0571(13) -0.0049(11) 0.0147(11) -0.0031(12)
C5 0.0523(13) 0.0581(14) 0.0498(12) -0.0093(11) 0.0184(10) 0.0018(11)
C9 0.0604(16) 0.090(2) 0.0803(18) -0.0097(14) 0.0324(14) 0.0113(15)
C1 0.0883(18) 0.0669(16) 0.0732(16) -0.0063(14) 0.0406(14) 0.0017(13)

loop_
_atom_type_symbol
_atom_type_description
_atom_type_scat_dispersion_real
_atom_type_scat_dispersion_imag
_atom_type_scat_source
C C 0.0033 0.0016 'International Tables Vol C Tables 4.2.6.8 and 6.1.1.4'
H H 0.0000 0.0000 'International Tables Vol C Tables 4.2.6.8 and 6.1.1.4'
N N 0.0061 0.0033 'International Tables Vol C Tables 4.2.6.8 and 6.1.1.4'
O O 0.0106 0.0060 'International Tables Vol C Tables 4.2.6.8 and 6.1.1.4'

loop_
_geom_angle_atom_site_label_1
_geom_angle_atom_site_label_2
_geom_angle_atom_site_label_3
_geom_angle_site_symmetry_1
_geom_angle_site_symmetry_3
_geom_angle
C6 O1 C10 . . 117.19(17)
C9 O2 C5 . . 117.81(18)
O1 C10 H7 . . 109.5
O1 C10 H9 . . 109.5
H7 C10 H9 . . 109.5
O1 C10 H8 . . 109.5
H7 C10 H8 . . 109.5
H9 C10 H8 . . 109.5
O1 C6 C7 . . 126.67(19)
O1 C6 C5 . . 116.42(19)
C7 C6 C5 . . 116.9(2)
C6 C7 C2 . . 122.1(2)
C6 C7 H2 . . 119.4(12)
C2 C7 H2 . . 118.6(12)
C3 C2 C7 . . 119.5(2)
C3 C2 C1 . . 122.5(2)
C7 C2 C1 . . 118.05(19)
C2 C3 C4 . . 118.6(2)
C2 C3 C8 . . 123.46(18)
C4 C3 C8 . . 117.97(18)
C3 C8 C3 . 2_756 112.9(3)
C3 C8 H1 . . 107.9(13)
C3 C8 H1 2_756 . 109.0(13)
C5 C4 C3 . . 120.3(2)
C5 C4 H3 . . 118.6(12)
C3 C4 H3 . . 121.2(12)
C4 C5 C6 . . 122.7(2)
C4 C5 O2 . . 122.53(19)
C6 C5 O2 . . 114.75(18)
N1 C9 O2 . . 177.3(3)
C2 C1 H5 . . 109.5
C2 C1 H6 . . 109.5
H5 C1 H6 . . 109.5
C2 C1 H4 . . 109.5
H5 C1 H4 . . 109.5
H6 C1 H4 . . 109.5

loop_
_geom_bond_atom_site_label_1
_geom_bond_atom_site_label_2
_geom_bond_site_symmetry_2
_geom_bond_distance
O1 C6 . 1.355(2)
O1 C10 . 1.433(2)
O2 C9 . 1.273(3)
O2 C5 . 1.430(2)
N1 C9 . 1.128(3)
C10 H7 . 0.96
C10 H9 . 0.96
C10 H8 . 0.96
C6 C7 . 1.377(3)
C6 C5 . 1.383(3)
C7 C2 . 1.400(3)
C7 H2 . 0.966(19)
C2 C3 . 1.390(3)
C2 C1 . 1.509(3)
C3 C4 . 1.394(3)
C3 C8 . 1.520(3)
C8 C3 2_756 1.520(3)
C8 H1 . 0.99(2)
C4 C5 . 1.365(3)
C4 H3 . 0.98(2)
C1 H5 . 0.96
C1 H6 . 0.96
C1 H4 . 0.96
